data_2224554
loop_
_publ_author_name
'Dong, Xiaoning'

_publ_section_title
;
 2,6-Bis(4-methoxyphenyl)-4-phenylpyridine
;
_journal_coeditor_code BQ2177
_journal_issue 1
_journal_name_full 'Acta Crystallographica Section E'
_journal_page_first o38
_journal_paper_doi 10.1107/S1600536809051277
_journal_volume 66
_journal_year 2010
_chemical_formula_iupac 'C25 H21 N O2'
_chemical_formula_moiety 'C25 H21 N O2'
_chemical_formula_sum 'C25 H21 N O2'
_chemical_formula_weight 367.43
_chemical_name_systematic
;
2,6-Bis(4-methoxyphenyl)-4-phenylpyridine
;
_space_group_IT_number 14
_symmetry_cell_setting monoclinic
_symmetry_space_group_name_Hall '-P 2yn'
_symmetry_space_group_name_H-M 'P 1 21/n 1'
_atom_sites_solution_hydrogens geom
_atom_sites_solution_primary direct
_atom_sites_solution_secondary difmap
_audit_creation_method SHELXL-97
_cell_angle_alpha 90.00
_cell_angle_beta 94.281(7)
_cell_angle_gamma 90.00
_cell_formula_units_Z 4
_cell_length_a 6.379(3)
_cell_length_b 15.538(8)
_cell_length_c 20.510(10)
_cell_measurement_reflns_used 964
_cell_measurement_temperature 298(2)
_cell_measurement_theta_max 25.107
_cell_measurement_theta_min 2.622
_cell_volume 2027.2(17)
_computing_cell_refinement 'SAINT (Siemens, 1996)'
_computing_data_collection 'SMART (Siemens, 1996)'
_computing_data_reduction 'SAINT (Siemens, 1996)'
_computing_molecular_graphics 'SHELXTL (Sheldrick, 2008)'
_computing_publication_material 'SHELXTL (Sheldrick, 2008)'
_computing_structure_refinement 'SHELXL-97 (Sheldrick, 2008)'
_computing_structure_solution 'SHELXS-97 (Sheldrick, 2008)'
_diffrn_ambient_temperature 298(2)
_diffrn_measured_fraction_theta_full 0.994
_diffrn_measured_fraction_theta_max 0.994
_diffrn_measurement_device_type 'Bruker SMART APEX  CCD area-detector'
_diffrn_measurement_method 'phi and omega scans'
_diffrn_radiation_monochromator graphite
_diffrn_radiation_source 'fine-focus sealed tube'
_diffrn_radiation_type MoK\a
_diffrn_radiation_wavelength 0.71073
_diffrn_reflns_av_R_equivalents 0.1085
_diffrn_reflns_av_sigmaI/netI 0.1299
_diffrn_reflns_limit_h_max 7
_diffrn_reflns_limit_h_min -7
_diffrn_reflns_limit_k_max 16
_diffrn_reflns_limit_k_min -18
_diffrn_reflns_limit_l_max 22
_diffrn_reflns_limit_l_min -24
_diffrn_reflns_number 10098
_diffrn_reflns_theta_full 25.02
_diffrn_reflns_theta_max 25.02
_diffrn_reflns_theta_min 1.65
_exptl_absorpt_coefficient_mu 0.076
_exptl_absorpt_correction_T_max 0.9939
_exptl_absorpt_correction_T_min 0.9695
_exptl_absorpt_correction_type multi-scan
_exptl_absorpt_process_details '(SADABS; Sheldrick, 1996)'
_exptl_crystal_colour colourless
_exptl_crystal_density_diffrn 1.204
_exptl_crystal_density_method 'not measured'
_exptl_crystal_description needle
_exptl_crystal_F_000 776
_exptl_crystal_size_max 0.41
_exptl_crystal_size_mid 0.18
_exptl_crystal_size_min 0.08
_refine_diff_density_max 0.174
_refine_diff_density_min -0.163
_refine_ls_extinction_method none
_refine_ls_goodness_of_fit_ref 1.041
_refine_ls_hydrogen_treatment constr
_refine_ls_matrix_type full
_refine_ls_number_parameters 255
_refine_ls_number_reflns 3566
_refine_ls_number_restraints 0
_refine_ls_restrained_S_all 1.041
_refine_ls_R_factor_all 0.2112
_refine_ls_R_factor_gt 0.0993
_refine_ls_shift/su_max 0.000
_refine_ls_shift/su_mean 0.000
_refine_ls_structure_factor_coef Fsqd
_refine_ls_weighting_details 'calc w=1/[\s^2^(Fo^2^)+(0.0521P)^2^+0.3542P] where P=(Fo^2^+2Fc^2^)/3'
_refine_ls_weighting_scheme calc
_refine_ls_wR_factor_gt 0.1536
_refine_ls_wR_factor_ref 0.1910
_reflns_number_gt 1522
_reflns_number_total 3566
_reflns_threshold_expression >2sigma(I)
_cod_data_source_file bq2177.cif
_cod_data_source_block I
_cod_depositor_comments
;
The following automatic conversions were performed:
'_symmetry_cell_setting' value 'Monoclinic' changed to 'monoclinic'
according to '/home/saulius/struct/CIF-dictionaries/cif_core.dic'
dictionary named 'cif_core.dic' version 2.4.1 from 2010-06-29.

Automatic conversion script
Id: cif_fix_enum 1527 2010-12-29 10:47:43Z saulius 

The following automatic conversions were performed:

'_symmetry_cell_setting' value 'Monoclinic' changed to 'monoclinic'
according to /home/saulius/struct/CIF-dictionaries/cif_core.dic
dictionary named 'cif_core.dic' version 2.4.1 from 2010-06-29.

Automatic conversion script
Id: cif_fix_values 1715 2011-07-08 13:25:40Z adriana 
;
_cod_original_cell_volume 2027.3(17)
_cod_original_sg_symbol_H-M 'P 21/n'
_cod_database_code 2224554
_cod_database_fobs_code 2224554

loop_
_symmetry_equiv_pos_as_xyz
'x, y, z'
'-x+1/2, y+1/2, -z+1/2'
'-x, -y, -z'
'x-1/2, -y-1/2, z-1/2'

loop_
_atom_site_type_symbol
_atom_site_label
_atom_site_fract_x
_atom_site_fract_y
_atom_site_fract_z
_atom_site_U_iso_or_equiv
_atom_site_adp_type
_atom_site_calc_flag
_atom_site_refinement_flags
_atom_site_occupancy
_atom_site_disorder_assembly
_atom_site_disorder_group
N N1 0.2077(6) 0.7947(2) 0.20968(17) 0.0595(10) Uani d . 1 . .
O O1 -0.0669(6) 0.8942(2) 0.49408(14) 0.0804(11) Uani d . 1 . .
O O2 -0.0509(6) 0.9151(2) -0.08307(14) 0.0762(10) Uani d . 1 . .
C C1 0.2860(7) 0.7601(3) 0.2683(2) 0.0539(12) Uani d . 1 . .
C C2 0.4486(7) 0.7015(3) 0.2720(2) 0.0608(13) Uani d . 1 . .
H H2 0.4984 0.6806 0.3127 0.073 Uiso calc R 1 . .
C C3 0.5412(7) 0.6725(3) 0.2161(2) 0.0569(12) Uani d . 1 . .
C C4 0.4592(7) 0.7086(3) 0.1567(2) 0.0602(13) Uani d . 1 . .
H H4 0.5156 0.6927 0.1180 0.072 Uiso calc R 1 . .
C C5 0.2955(7) 0.7675(3) 0.1551(2) 0.0550(12) Uani d . 1 . .
C C6 0.1864(7) 0.7938(3) 0.3266(2) 0.0542(12) Uani d . 1 . .
C C7 -0.0101(8) 0.8304(3) 0.3224(2) 0.0724(15) Uani d . 1 . .
H H7 -0.0854 0.8318 0.2817 0.087 Uiso calc R 1 . .
C C8 -0.1032(8) 0.8657(3) 0.3762(2) 0.0759(16) Uani d . 1 . .
H H8 -0.2356 0.8909 0.3712 0.091 Uiso calc R 1 . .
C C9 0.0074(8) 0.8620(3) 0.4375(2) 0.0613(13) Uani d . 1 . .
C C10 0.2024(8) 0.8247(3) 0.4432(2) 0.0637(14) Uani d . 1 . .
H H10 0.2753 0.8216 0.4841 0.076 Uiso calc R 1 . .
C C11 0.2932(7) 0.7916(3) 0.3894(2) 0.0619(13) Uani d . 1 . .
H H11 0.4268 0.7675 0.3947 0.074 Uiso calc R 1 . .
C C12 -0.2641(9) 0.9374(4) 0.4904(2) 0.105(2) Uani d . 1 . .
H H12A -0.2614 0.9843 0.4600 0.157 Uiso calc R 1 . .
H H12B -0.2906 0.9592 0.5328 0.157 Uiso calc R 1 . .
H H12C -0.3734 0.8978 0.4759 0.157 Uiso calc R 1 . .
C C13 0.7134(7) 0.6082(3) 0.2196(2) 0.0548(12) Uani d . 1 . .
C C14 0.7190(8) 0.5414(3) 0.2660(2) 0.0671(14) Uani d . 1 . .
H H14 0.6117 0.5367 0.2940 0.081 Uiso calc R 1 . .
C C15 0.8826(9) 0.4826(3) 0.2703(2) 0.0787(16) Uani d . 1 . .
H H15 0.8830 0.4387 0.3011 0.094 Uiso calc R 1 . .
C C16 1.0438(9) 0.4878(3) 0.2299(3) 0.0758(16) Uani d . 1 . .
H H16 1.1541 0.4486 0.2335 0.091 Uiso calc R 1 . .
C C17 1.0390(9) 0.5529(4) 0.1837(3) 0.0803(16) Uani d . 1 . .
H H17 1.1473 0.5573 0.1560 0.096 Uiso calc R 1 . .
C C18 0.8745(8) 0.6116(3) 0.1782(2) 0.0685(14) Uani d . 1 . .
H H18 0.8727 0.6539 0.1462 0.082 Uiso calc R 1 . .
C C19 0.2008(8) 0.8072(3) 0.0924(2) 0.0543(12) Uani d . 1 . .
C C20 0.0029(8) 0.8437(3) 0.0891(2) 0.0613(13) Uani d . 1 . .
H H20 -0.0715 0.8438 0.1264 0.074 Uiso calc R 1 . .
C C21 -0.0899(7) 0.8807(3) 0.0316(2) 0.0645(13) Uani d . 1 . .
H H21 -0.2233 0.9050 0.0307 0.077 Uiso calc R 1 . .
C C22 0.0210(8) 0.8803(3) -0.0238(2) 0.0605(13) Uani d . 1 . .
C C23 0.2184(8) 0.8437(3) -0.0216(2) 0.0661(14) Uani d . 1 . .
H H23 0.2922 0.8432 -0.0590 0.079 Uiso calc R 1 . .
C C24 0.3083(7) 0.8077(3) 0.0356(2) 0.0641(13) Uani d . 1 . .
H H24 0.4419 0.7835 0.0362 0.077 Uiso calc R 1 . .
C C25 -0.2637(9) 0.9444(4) -0.0914(2) 0.0928(18) Uani d . 1 . .
H H25A -0.3566 0.8985 -0.0813 0.139 Uiso calc R 1 . .
H H25B -0.2949 0.9623 -0.1359 0.139 Uiso calc R 1 . .
H H25C -0.2826 0.9921 -0.0627 0.139 Uiso calc R 1 . .

loop_
_atom_site_aniso_label
_atom_site_aniso_U_11
_atom_site_aniso_U_22
_atom_site_aniso_U_33
_atom_site_aniso_U_12
_atom_site_aniso_U_13
_atom_site_aniso_U_23
N1 0.071(3) 0.063(3) 0.045(2) 0.004(2) 0.001(2) 0.001(2)
O1 0.098(3) 0.090(3) 0.056(2) 0.012(2) 0.022(2) -0.0092(19)
O2 0.093(3) 0.089(3) 0.045(2) 0.004(2) -0.0074(18) 0.0110(17)
C1 0.068(3) 0.055(3) 0.039(3) 0.007(3) 0.005(2) 0.001(2)
C2 0.076(4) 0.063(3) 0.042(3) 0.011(3) 0.001(2) 0.002(2)
C3 0.068(3) 0.058(3) 0.044(3) 0.002(3) 0.001(2) 0.000(2)
C4 0.074(4) 0.065(3) 0.042(3) 0.007(3) 0.008(3) -0.002(2)
C5 0.065(3) 0.058(3) 0.042(3) 0.002(3) 0.003(2) 0.000(2)
C6 0.059(3) 0.059(3) 0.044(3) 0.009(3) 0.000(2) 0.002(2)
C7 0.076(4) 0.098(4) 0.042(3) 0.010(3) 0.001(3) -0.002(3)
C8 0.068(4) 0.101(4) 0.058(3) 0.022(3) 0.000(3) -0.002(3)
C9 0.069(4) 0.072(4) 0.045(3) 0.002(3) 0.013(3) -0.001(3)
C10 0.077(4) 0.076(4) 0.037(3) 0.007(3) 0.001(3) -0.001(2)
C11 0.069(3) 0.066(3) 0.049(3) 0.013(3) -0.002(3) 0.003(3)
C12 0.092(5) 0.138(5) 0.089(4) 0.011(4) 0.033(4) -0.029(4)
C13 0.063(3) 0.054(3) 0.046(3) 0.004(3) -0.002(2) -0.008(2)
C14 0.072(4) 0.072(4) 0.057(3) 0.010(3) 0.006(3) 0.006(3)
C15 0.092(5) 0.073(4) 0.070(4) 0.008(4) -0.007(4) 0.005(3)
C16 0.082(4) 0.066(4) 0.077(4) 0.015(3) -0.011(3) -0.016(3)
C17 0.076(4) 0.091(4) 0.074(4) 0.004(3) 0.007(3) -0.015(3)
C18 0.074(4) 0.068(4) 0.064(3) 0.008(3) 0.010(3) 0.002(3)
C19 0.064(3) 0.059(3) 0.040(3) 0.001(2) 0.003(2) 0.000(2)
C20 0.068(4) 0.076(4) 0.041(3) 0.000(3) 0.011(2) 0.004(2)
C21 0.069(3) 0.076(4) 0.047(3) 0.009(3) -0.004(3) 0.004(3)
C22 0.078(4) 0.065(3) 0.037(3) -0.002(3) -0.002(3) 0.001(2)
C23 0.073(4) 0.084(4) 0.041(3) 0.007(3) 0.006(3) -0.002(3)
C24 0.065(3) 0.077(4) 0.049(3) 0.006(3) -0.003(3) 0.003(3)
C25 0.089(5) 0.114(5) 0.070(4) 0.009(4) -0.024(3) 0.015(3)

loop_
_atom_type_symbol
_atom_type_description
_atom_type_scat_dispersion_real
_atom_type_scat_dispersion_imag
_atom_type_scat_source
C C 0.0033 0.0016 'International Tables Vol C Tables 4.2.6.8 and 6.1.1.4'
H H 0.0000 0.0000 'International Tables Vol C Tables 4.2.6.8 and 6.1.1.4'
O O 0.0106 0.0060 'International Tables Vol C Tables 4.2.6.8 and 6.1.1.4'
N N 0.0061 0.0033 'International Tables Vol C Tables 4.2.6.8 and 6.1.1.4'

loop_
_geom_angle_atom_site_label_1
_geom_angle_atom_site_label_2
_geom_angle_atom_site_label_3
_geom_angle_site_symmetry_1
_geom_angle_site_symmetry_3
_geom_angle
_geom_angle_publ_flag
C5 N1 C1 . . 117.0(4) ?
C9 O1 C12 . . 119.0(4) ?
C22 O2 C25 . . 118.8(4) ?
N1 C1 C2 . . 121.9(4) ?
N1 C1 C6 . . 114.5(4) ?
C2 C1 C6 . . 123.5(4) ?
C1 C2 C3 . . 121.9(4) ?
C1 C2 H2 . . 119.1 ?
C3 C2 H2 . . 119.1 ?
C2 C3 C4 . . 115.3(4) ?
C2 C3 C13 . . 122.2(4) ?
C4 C3 C13 . . 122.4(4) ?
C5 C4 C3 . . 121.0(4) ?
C5 C4 H4 . . 119.5 ?
C3 C4 H4 . . 119.5 ?
N1 C5 C4 . . 122.8(4) ?
N1 C5 C19 . . 114.4(4) ?
C4 C5 C19 . . 122.8(4) ?
C7 C6 C11 . . 116.3(4) ?
C7 C6 C1 . . 122.4(4) ?
C11 C6 C1 . . 121.2(4) ?
C6 C7 C8 . . 123.3(4) ?
C6 C7 H7 . . 118.3 ?
C8 C7 H7 . . 118.3 ?
C9 C8 C7 . . 118.5(4) ?
C9 C8 H8 . . 120.7 ?
C7 C8 H8 . . 120.7 ?
C10 C9 O1 . . 116.7(4) ?
C10 C9 C8 . . 119.3(4) ?
O1 C9 C8 . . 124.1(5) ?
C9 C10 C11 . . 121.4(4) ?
C9 C10 H10 . . 119.3 ?
C11 C10 H10 . . 119.3 ?
C10 C11 C6 . . 121.1(4) ?
C10 C11 H11 . . 119.4 ?
C6 C11 H11 . . 119.4 ?
O1 C12 H12A . . 109.5 ?
O1 C12 H12B . . 109.5 ?
H12A C12 H12B . . 109.5 ?
O1 C12 H12C . . 109.5 ?
H12A C12 H12C . . 109.5 ?
H12B C12 H12C . . 109.5 ?
C18 C13 C14 . . 117.4(4) ?
C18 C13 C3 . . 121.8(4) ?
C14 C13 C3 . . 120.7(4) ?
C15 C14 C13 . . 120.7(5) ?
C15 C14 H14 . . 119.6 ?
C13 C14 H14 . . 119.6 ?
C16 C15 C14 . . 121.2(5) ?
C16 C15 H15 . . 119.4 ?
C14 C15 H15 . . 119.4 ?
C15 C16 C17 . . 118.5(5) ?
C15 C16 H16 . . 120.7 ?
C17 C16 H16 . . 120.7 ?
C16 C17 C18 . . 120.9(5) ?
C16 C17 H17 . . 119.6 ?
C18 C17 H17 . . 119.6 ?
C13 C18 C17 . . 121.2(5) ?
C13 C18 H18 . . 119.4 ?
C17 C18 H18 . . 119.4 ?
C20 C19 C24 . . 117.5(4) ?
C20 C19 C5 . . 121.0(4) ?
C24 C19 C5 . . 121.5(4) ?
C19 C20 C21 . . 122.4(4) ?
C19 C20 H20 . . 118.8 ?
C21 C20 H20 . . 118.8 ?
C22 C21 C20 . . 118.6(5) ?
C22 C21 H21 . . 120.7 ?
C20 C21 H21 . . 120.7 ?
O2 C22 C23 . . 115.7(4) ?
O2 C22 C21 . . 124.5(5) ?
C23 C22 C21 . . 119.8(4) ?
C22 C23 C24 . . 120.9(4) ?
C22 C23 H23 . . 119.5 ?
C24 C23 H23 . . 119.5 ?
C23 C24 C19 . . 120.7(4) ?
C23 C24 H24 . . 119.6 ?
C19 C24 H24 . . 119.6 ?
O2 C25 H25A . . 109.5 ?
O2 C25 H25B . . 109.5 ?
H25A C25 H25B . . 109.5 ?
O2 C25 H25C . . 109.5 ?
H25A C25 H25C . . 109.5 ?
H25B C25 H25C . . 109.5 ?

loop_
_geom_bond_atom_site_label_1
_geom_bond_atom_site_label_2
_geom_bond_site_symmetry_2
_geom_bond_distance
_geom_bond_publ_flag
N1 C5 . 1.356(5) ?
N1 C1 . 1.376(5) ?
O1 C9 . 1.379(5) ?
O1 C12 . 1.423(5) ?
O2 C22 . 1.378(5) ?
O2 C25 . 1.430(5) ?
C1 C2 . 1.378(5) ?
C1 C6 . 1.491(5) ?
C2 C3 . 1.402(5) ?
C2 H2 . 0.9300 ?
C3 C4 . 1.406(5) ?
C3 C13 . 1.483(6) ?
C4 C5 . 1.387(5) ?
C4 H4 . 0.9300 ?
C5 C19 . 1.512(6) ?
C6 C7 . 1.373(6) ?
C6 C11 . 1.412(5) ?
C7 C8 . 1.404(6) ?
C7 H7 . 0.9300 ?
C8 C9 . 1.396(5) ?
C8 H8 . 0.9300 ?
C9 C10 . 1.369(6) ?
C10 C11 . 1.383(5) ?
C10 H10 . 0.9300 ?
C11 H11 . 0.9300 ?
C12 H12A . 0.9600 ?
C12 H12B . 0.9600 ?
C12 H12C . 0.9600 ?
C13 C18 . 1.381(6) ?
C13 C14 . 1.406(6) ?
C14 C15 . 1.385(6) ?
C14 H14 . 0.9300 ?
C15 C16 . 1.370(6) ?
C15 H15 . 0.9300 ?
C16 C17 . 1.384(6) ?
C16 H16 . 0.9300 ?
C17 C18 . 1.388(6) ?
C17 H17 . 0.9300 ?
C18 H18 . 0.9300 ?
C19 C20 . 1.381(6) ?
C19 C24 . 1.394(5) ?
C20 C21 . 1.403(5) ?
C20 H20 . 0.9300 ?
C21 C22 . 1.382(6) ?
C21 H21 . 0.9300 ?
C22 C23 . 1.379(6) ?
C23 C24 . 1.385(5) ?
C23 H23 . 0.9300 ?
C24 H24 . 0.9300 ?
C25 H25A . 0.9600 ?
C25 H25B . 0.9600 ?
C25 H25C . 0.9600 ?

loop_
_geom_hbond_atom_site_label_D
_geom_hbond_atom_site_label_H
_geom_hbond_atom_site_label_A
_geom_hbond_site_symmetry_A
_geom_hbond_distance_DH
_geom_hbond_distance_HA
_geom_hbond_distance_DA
_geom_hbond_angle_DHA
C25 H25C Cg1 3_555 0.96 2.82 3.605 139.6

loop_
_cod_related_entry_id
_cod_related_entry_database
_cod_related_entry_code
1 ChemSpider 295887
